data_4062122
_journal_name_full Organometallics
_journal_year 2003
_chemical_formula_sum 'C38 H16 Cu4 F20'
_chemical_formula_weight 1106.67
_space_group_IT_number 14
_symmetry_cell_setting monoclinic
_symmetry_space_group_name_Hall '-P 2ybc'
_symmetry_space_group_name_H-M 'P 1 21/c 1'
_cell_angle_alpha 90.00
_cell_angle_beta 91.7160(10)
_cell_angle_gamma 90.00
_cell_formula_units_Z 4
_cell_length_a 15.2253(9)
_cell_length_b 15.3381(9)
_cell_length_c 15.8026(9)
_cell_measurement_temperature 173(2)
_cell_volume 3688.7(4)
_diffrn_ambient_temperature 173(2)
_exptl_crystal_density_diffrn 1.993
_cod_depositor_comments
;
The following automatic conversions were performed:
'_symmetry_cell_setting' value 'Monoclinic' changed to 'monoclinic'
according to '/home/saulius/struct/CIF-dictionaries/cif_core.dic'
dictionary named 'cif_core.dic' version 2.4.1 from 2010-06-29.

Automatic conversion script
Id: cif_fix_enum 1527 2010-12-29 10:47:43Z saulius 
;
_cod_original_sg_symbol_H-M 'P 21/c'
_cod_database_code 4062122

loop_
_symmetry_equiv_pos_as_xyz
'x, y, z'
'-x, y+1/2, -z+1/2'
'-x, -y, -z'
'x, -y-1/2, z-1/2'

loop_
_atom_site_label
_atom_site_type_symbol
_atom_site_fract_x
_atom_site_fract_y
_atom_site_fract_z
_atom_site_U_iso_or_equiv
_atom_site_adp_type
_atom_site_occupancy
_atom_site_symmetry_multiplicity
_atom_site_calc_flag
_atom_site_refinement_flags
_atom_site_disorder_assembly
_atom_site_disorder_group
Cu1 Cu 0.359670(17) 0.884991(16) 0.062146(16) 0.02509(7) Uani 1 1 d . . .
Cu2 Cu 0.215001(17) 0.867564(16) -0.027113(16) 0.02476(7) Uani 1 1 d . . .
Cu3 Cu 0.278336(17) 0.745935(16) 0.054855(16) 0.02488(7) Uani 1 1 d . . .
Cu4 Cu 0.251686(17) 1.002399(16) 0.052123(15) 0.02440(7) Uani 1 1 d . . .
F12 F 0.48305(10) 0.77312(10) 0.15931(8) 0.0442(4) Uani 1 1 d . . .
F13 F 0.62511(10) 0.69259(12) 0.10188(11) 0.0602(5) Uani 1 1 d . . .
F14 F 0.63131(11) 0.64435(12) -0.06261(12) 0.0640(5) Uani 1 1 d . . .
F15 F 0.49691(11) 0.68541(10) -0.17190(9) 0.0502(4) Uani 1 1 d . . .
F16 F 0.35716(9) 0.77202(9) -0.11803(8) 0.0361(3) Uani 1 1 d . . .
F22 F 0.38289(9) 0.97768(10) -0.09115(9) 0.0415(3) Uani 1 1 d . . .
F23 F 0.37956(12) 1.06921(11) -0.23480(10) 0.0591(5) Uani 1 1 d . . .
F24 F 0.22428(13) 1.12477(10) -0.30480(10) 0.0577(5) Uani 1 1 d . . .
F25 F 0.07188(12) 1.08798(11) -0.22851(10) 0.0546(4) Uani 1 1 d . . .
F26 F 0.07279(9) 0.99827(10) -0.08346(9) 0.0426(4) Uani 1 1 d . . .
F32 F 0.09289(9) 0.84316(9) 0.11741(9) 0.0374(3) Uani 1 1 d . . .
F33 F -0.06878(9) 0.77575(10) 0.09467(9) 0.0429(3) Uani 1 1 d . . .
F34 F -0.09987(10) 0.65355(11) -0.02694(10) 0.0493(4) Uani 1 1 d . . .
F35 F 0.03228(11) 0.59883(11) -0.12542(10) 0.0522(4) Uani 1 1 d . . .
F36 F 0.19293(9) 0.66822(9) -0.10627(9) 0.0407(3) Uani 1 1 d . . .
F42 F 0.26357(9) 0.88933(9) 0.22917(9) 0.0370(3) Uani 1 1 d . . .
F43 F 0.35573(10) 0.93301(9) 0.37089(8) 0.0413(3) Uani 1 1 d . . .
F44 F 0.49085(10) 1.04702(10) 0.36305(9) 0.0470(4) Uani 1 1 d . . .
F45 F 0.52781(10) 1.12565(9) 0.21484(10) 0.0457(4) Uani 1 1 d . . .
F46 F 0.43564(9) 1.08478(9) 0.07220(8) 0.0359(3) Uani 1 1 d . . .
C11 C 0.41145(14) 0.77541(13) 0.02441(12) 0.0236(4) Uani 1 1 d . . .
C12 C 0.48352(15) 0.75293(15) 0.07613(13) 0.0298(5) Uani 1 1 d . . .
C13 C 0.55708(15) 0.71097(17) 0.04868(16) 0.0379(6) Uani 1 1 d . . .
C14 C 0.56088(16) 0.68731(16) -0.03500(17) 0.0389(6) Uani 1 1 d . . .
C15 C 0.49261(16) 0.70784(15) -0.09019(14) 0.0331(5) Uani 1 1 d . . .
C16 C 0.42093(14) 0.75185(13) -0.06048(13) 0.0253(4) Uani 1 1 d . . .
C21 C 0.22798(14) 0.98384(13) -0.07947(13) 0.0248(4) Uani 1 1 d . . .
C22 C 0.30347(15) 1.00462(14) -0.12223(14) 0.0293(5) Uani 1 1 d . . .
C23 C 0.30427(18) 1.05139(16) -0.19677(15) 0.0371(6) Uani 1 1 d . . .
C24 C 0.22572(19) 1.08012(15) -0.23195(14) 0.0373(6) Uani 1 1 d . . .
C25 C 0.14794(17) 1.06169(15) -0.19303(14) 0.0355(5) Uani 1 1 d . . .
C26 C 0.15148(15) 1.01511(14) -0.11886(13) 0.0288(5) Uani 1 1 d . . .
C31 C 0.15124(14) 0.75942(13) 0.00637(13) 0.0248(4) Uani 1 1 d . . .
C32 C 0.08049(15) 0.78328(14) 0.05552(13) 0.0270(4) Uani 1 1 d . . .
C33 C -0.00282(14) 0.74987(15) 0.04517(14) 0.0293(5) Uani 1 1 d . . .
C34 C -0.01941(15) 0.68783(16) -0.01629(15) 0.0337(5) Uani 1 1 d . . .
C35 C 0.04755(16) 0.66084(15) -0.06635(14) 0.0327(5) Uani 1 1 d . . .
C36 C 0.12990(14) 0.69730(14) -0.05477(13) 0.0275(4) Uani 1 1 d . . .
C41 C 0.34640(14) 0.98388(13) 0.14386(13) 0.0241(4) Uani 1 1 d . . .
C42 C 0.32940(14) 0.94833(13) 0.22254(13) 0.0264(4) Uani 1 1 d . . .
C43 C 0.37534(15) 0.96921(14) 0.29637(13) 0.0287(5) Uani 1 1 d . . .
C44 C 0.44312(15) 1.02830(15) 0.29248(14) 0.0310(5) Uani 1 1 d . . .
C45 C 0.46241(14) 1.06699(14) 0.21695(14) 0.0303(5) Uani 1 1 d . . .
C46 C 0.41448(14) 1.04422(14) 0.14540(13) 0.0258(4) Uani 1 1 d . . .
C51 C 0.12833(18) 1.0673(2) 0.10396(19) 0.0509(8) Uani 1 1 d . . .
H51A H 0.0719 1.0566 0.0716 0.061 Uiso 1 1 calc R . .
C52 C 0.12911(17) 1.04699(19) 0.19013(19) 0.0466(7) Uani 1 1 d . . .
H52A H 0.0944 1.0000 0.2094 0.056 Uiso 1 1 calc R . .
C53 C 0.17981(16) 1.09444(16) 0.24799(16) 0.0358(5) Uani 1 1 d . . .
C54 C 0.23133(17) 1.16171(16) 0.21870(16) 0.0393(6) Uani 1 1 d . . .
H54A H 0.2668 1.1944 0.2577 0.047 Uiso 1 1 calc R . .
C55 C 0.2319(2) 1.18196(17) 0.13321(18) 0.0474(7) Uani 1 1 d . . .
H55A H 0.2678 1.2281 0.1139 0.057 Uiso 1 1 calc R . .
C56 C 0.1799(2) 1.13465(19) 0.07573(18) 0.0510(8) Uani 1 1 d . . .
H56A H 0.1575 1.1667 0.0244 0.061 Uiso 1 1 calc R . .
C57 C 0.1792(2) 1.0735(2) 0.34136(17) 0.0537(8) Uani 1 1 d . . .
H57A H 0.1398 1.0241 0.3507 0.081 Uiso 1 1 calc R . .
H57B H 0.1586 1.1244 0.3726 0.081 Uiso 1 1 calc R . .
H57C H 0.2388 1.0583 0.3614 0.081 Uiso 1 1 calc R . .
C61 C 0.2890(2) 0.5947(2) 0.1049(2) 0.0596(9) Uani 1 1 d . . .
H61A H 0.3431 0.5612 0.0910 0.072 Uiso 1 1 calc R . .
C62 C 0.2079(3) 0.55453(18) 0.08823(19) 0.0575(8) Uani 1 1 d . . .
H62A H 0.2020 0.5118 0.0449 0.069 Uiso 1 1 calc R . .
C63 C 0.13680(19) 0.57726(17) 0.13499(17) 0.0451(7) Uani 1 1 d . . .
H63A H 0.0820 0.5491 0.1242 0.054 Uiso 1 1 calc R . .
C64 C 0.14316(17) 0.64033(17) 0.19757(16) 0.0380(6) Uani 1 1 d . . .
C65 C 0.22412(18) 0.67959(17) 0.21367(16) 0.0421(6) Uani 1 1 d . . .
H65A H 0.2299 0.7231 0.2563 0.051 Uiso 1 1 calc R . .
C66 C 0.29629(19) 0.6559(2) 0.16813(19) 0.0524(8) Uani 1 1 d . . .
H66A H 0.3545 0.6590 0.1991 0.063 Uiso 1 1 calc R . .
C67 C 0.0649(2) 0.6656(2) 0.2485(2) 0.0658(9) Uani 1 1 d . . .
H67A H 0.0135 0.6320 0.2289 0.099 Uiso 1 1 calc R . .
H67B H 0.0531 0.7279 0.2412 0.099 Uiso 1 1 calc R . .
H67C H 0.0774 0.6531 0.3085 0.099 Uiso 1 1 calc R . .

loop_
_atom_site_aniso_label
_atom_site_aniso_U_11
_atom_site_aniso_U_22
_atom_site_aniso_U_33
_atom_site_aniso_U_23
_atom_site_aniso_U_13
_atom_site_aniso_U_12
Cu1 0.02257(14) 0.02331(14) 0.02938(14) -0.00443(10) 0.00054(10) -0.00013(10)
Cu2 0.02659(15) 0.02301(14) 0.02454(13) 0.00221(9) -0.00145(10) -0.00396(10)
Cu3 0.02241(14) 0.02426(14) 0.02784(14) 0.00162(10) -0.00132(10) -0.00109(10)
Cu4 0.02300(14) 0.02457(14) 0.02548(13) -0.00193(9) -0.00179(10) 0.00056(10)
F12 0.0434(9) 0.0635(10) 0.0253(7) -0.0019(6) -0.0082(6) 0.0004(7)
F13 0.0295(8) 0.0834(13) 0.0671(11) 0.0239(10) -0.0103(7) 0.0132(8)
F14 0.0473(10) 0.0635(11) 0.0830(13) 0.0113(10) 0.0307(9) 0.0271(9)
F15 0.0685(11) 0.0499(9) 0.0336(7) -0.0097(7) 0.0226(7) -0.0012(8)
F16 0.0360(8) 0.0477(8) 0.0243(6) 0.0045(6) -0.0049(6) -0.0059(6)
F22 0.0242(7) 0.0589(9) 0.0417(8) 0.0065(7) 0.0052(6) 0.0015(6)
F23 0.0595(11) 0.0644(11) 0.0550(10) 0.0160(8) 0.0252(8) -0.0131(9)
F24 0.0994(15) 0.0380(9) 0.0358(8) 0.0165(6) 0.0024(9) 0.0056(8)
F25 0.0610(11) 0.0617(10) 0.0396(8) -0.0005(7) -0.0213(7) 0.0263(8)
F26 0.0228(7) 0.0650(10) 0.0399(8) 0.0008(7) -0.0012(6) 0.0013(6)
F32 0.0398(8) 0.0341(7) 0.0387(7) -0.0127(6) 0.0064(6) -0.0052(6)
F33 0.0269(7) 0.0541(9) 0.0481(8) -0.0026(7) 0.0091(6) 0.0016(6)
F34 0.0296(8) 0.0628(10) 0.0549(9) 0.0008(8) -0.0074(7) -0.0184(7)
F35 0.0485(10) 0.0553(10) 0.0522(9) -0.0252(8) -0.0074(7) -0.0168(8)
F36 0.0373(8) 0.0460(8) 0.0392(8) -0.0156(6) 0.0080(6) -0.0031(6)
F42 0.0381(8) 0.0360(7) 0.0370(7) 0.0018(6) 0.0037(6) -0.0149(6)
F43 0.0516(9) 0.0454(9) 0.0270(7) 0.0070(6) 0.0014(6) 0.0025(7)
F44 0.0460(9) 0.0574(10) 0.0365(7) -0.0100(7) -0.0163(6) -0.0041(7)
F45 0.0396(9) 0.0475(9) 0.0495(9) -0.0056(7) -0.0052(7) -0.0236(7)
F46 0.0370(8) 0.0363(8) 0.0344(7) 0.0049(6) 0.0015(6) -0.0116(6)
C11 0.0232(10) 0.0252(10) 0.0225(9) 0.0001(8) 0.0010(8) 0.0016(8)
C12 0.0302(12) 0.0331(12) 0.0259(10) 0.0019(8) -0.0013(9) -0.0017(9)
C13 0.0231(12) 0.0424(14) 0.0480(14) 0.0135(11) -0.0016(10) 0.0043(10)
C14 0.0319(13) 0.0360(13) 0.0497(14) 0.0061(11) 0.0167(11) 0.0090(10)
C15 0.0393(13) 0.0282(12) 0.0326(11) -0.0016(9) 0.0143(10) -0.0027(10)
C16 0.0273(11) 0.0239(10) 0.0247(10) 0.0017(8) -0.0003(8) -0.0032(8)
C21 0.0255(11) 0.0246(10) 0.0244(10) 0.0013(8) 0.0015(8) -0.0018(8)
C22 0.0303(12) 0.0282(11) 0.0295(11) -0.0006(8) 0.0023(9) -0.0019(9)
C23 0.0480(15) 0.0300(12) 0.0341(12) 0.0035(9) 0.0130(11) -0.0088(11)
C24 0.0610(17) 0.0252(12) 0.0256(11) 0.0057(8) 0.0011(11) 0.0004(11)
C25 0.0453(15) 0.0309(12) 0.0297(11) -0.0044(9) -0.0111(10) 0.0092(10)
C26 0.0296(12) 0.0288(11) 0.0280(10) -0.0039(8) -0.0015(9) -0.0014(9)
C31 0.0244(11) 0.0230(10) 0.0267(10) 0.0027(8) -0.0012(8) -0.0025(8)
C32 0.0309(12) 0.0225(10) 0.0273(10) 0.0003(8) -0.0021(9) -0.0021(8)
C33 0.0226(11) 0.0329(12) 0.0326(11) 0.0046(9) 0.0020(9) 0.0012(9)
C34 0.0253(12) 0.0356(13) 0.0397(12) 0.0064(10) -0.0067(9) -0.0085(9)
C35 0.0363(13) 0.0328(12) 0.0285(11) -0.0034(9) -0.0076(9) -0.0051(10)
C36 0.0253(11) 0.0298(11) 0.0274(10) 0.0002(8) 0.0003(8) 0.0002(9)
C41 0.0238(11) 0.0213(10) 0.0271(10) -0.0016(8) -0.0006(8) -0.0003(8)
C42 0.0253(11) 0.0209(10) 0.0330(11) -0.0018(8) 0.0015(9) -0.0017(8)
C43 0.0323(12) 0.0283(11) 0.0255(10) 0.0011(8) 0.0003(9) 0.0052(9)
C44 0.0291(12) 0.0338(12) 0.0296(11) -0.0083(9) -0.0085(9) 0.0029(9)
C45 0.0253(11) 0.0268(11) 0.0386(12) -0.0057(9) -0.0035(9) -0.0039(9)
C46 0.0251(11) 0.0248(10) 0.0274(10) -0.0016(8) 0.0012(8) 0.0002(8)
C51 0.0265(13) 0.069(2) 0.0572(17) -0.0281(15) -0.0047(12) 0.0155(13)
C52 0.0285(13) 0.0491(16) 0.0628(17) -0.0240(13) 0.0095(12) -0.0015(11)
C53 0.0310(13) 0.0363(13) 0.0403(13) -0.0088(10) 0.0055(10) 0.0083(10)
C54 0.0412(14) 0.0316(13) 0.0450(14) -0.0117(10) -0.0013(11) 0.0032(11)
C55 0.0589(18) 0.0285(13) 0.0553(16) -0.0001(11) 0.0100(14) 0.0095(12)
C56 0.0604(19) 0.0514(17) 0.0408(14) -0.0056(12) -0.0057(13) 0.0354(15)
C57 0.0563(19) 0.0593(19) 0.0462(16) -0.0022(13) 0.0140(14) 0.0076(14)
C61 0.0536(19) 0.064(2) 0.062(2) 0.0335(17) 0.0129(16) 0.0272(16)
C62 0.097(3) 0.0305(14) 0.0451(15) 0.0066(12) -0.0014(16) 0.0068(15)
C63 0.0499(16) 0.0397(15) 0.0446(14) 0.0176(11) -0.0153(12) -0.0171(12)
C64 0.0373(14) 0.0411(14) 0.0352(12) 0.0151(10) -0.0034(10) -0.0072(11)
C65 0.0472(16) 0.0405(15) 0.0378(13) 0.0135(10) -0.0116(11) -0.0105(11)
C66 0.0370(15) 0.0629(19) 0.0565(18) 0.0373(15) -0.0139(13) -0.0059(13)
C67 0.058(2) 0.086(2) 0.0534(18) 0.0262(17) 0.0117(16) 0.0062(18)

loop_
_geom_bond_atom_site_label_1
_geom_bond_atom_site_label_2
_geom_bond_distance
_geom_bond_site_symmetry_2
_geom_bond_publ_flag
Cu1 C11 1.957(2) . ?
Cu1 C41 2.006(2) . ?
Cu1 Cu4 2.4404(4) . ?
Cu1 Cu3 2.4672(4) . ?
Cu1 Cu2 2.5935(4) . ?
Cu2 C21 1.978(2) . ?
Cu2 C31 2.001(2) . ?
Cu2 Cu3 2.4522(4) . ?
Cu2 Cu4 2.4729(4) . ?
Cu3 C31 2.070(2) . ?
Cu3 C11 2.145(2) . ?
Cu3 C66 2.271(2) . ?
Cu3 C61 2.455(3) . ?
Cu4 C41 2.034(2) . ?
Cu4 C21 2.119(2) . ?
Cu4 C51 2.298(2) . ?
Cu4 C56 2.339(2) . ?
F12 C12 1.351(2) . ?
F13 C13 1.344(3) . ?
F14 C14 1.343(3) . ?
F15 C15 1.340(3) . ?
F16 C16 1.346(2) . ?
F22 C22 1.356(3) . ?
F23 C23 1.338(3) . ?
F24 C24 1.339(2) . ?
F25 C25 1.334(3) . ?
F26 C26 1.362(3) . ?
F32 C32 1.351(2) . ?
F33 C33 1.351(2) . ?
F34 C34 1.339(3) . ?
F35 C35 1.348(3) . ?
F36 C36 1.352(2) . ?
F42 C42 1.357(2) . ?
F43 C43 1.344(2) . ?
F44 C44 1.344(2) . ?
F45 C45 1.343(2) . ?
F46 C46 1.361(2) . ?
C11 C12 1.392(3) . ?
C11 C16 1.401(3) . ?
C12 C13 1.373(3) . ?
C13 C14 1.374(4) . ?
C14 C15 1.373(4) . ?
C15 C16 1.378(3) . ?
C21 C22 1.388(3) . ?
C21 C26 1.389(3) . ?
C22 C23 1.380(3) . ?
C23 C24 1.376(4) . ?
C24 C25 1.380(4) . ?
C25 C26 1.372(3) . ?
C31 C36 1.389(3) . ?
C31 C32 1.395(3) . ?
C32 C33 1.373(3) . ?
C33 C34 1.378(3) . ?
C34 C35 1.373(3) . ?
C35 C36 1.380(3) . ?
C41 C46 1.389(3) . ?
C41 C42 1.389(3) . ?
C42 C43 1.380(3) . ?
C43 C44 1.376(3) . ?
C44 C45 1.373(3) . ?
C45 C46 1.372(3) . ?
C51 C56 1.380(5) . ?
C51 C52 1.396(4) . ?
C52 C53 1.385(4) . ?
C53 C54 1.384(3) . ?
C53 C57 1.511(4) . ?
C54 C55 1.386(4) . ?
C55 C56 1.391(4) . ?
C61 C66 1.373(5) . ?
C61 C62 1.398(5) . ?
C62 C63 1.374(4) . ?
C63 C64 1.385(4) . ?
C64 C65 1.389(3) . ?
C64 C67 1.508(4) . ?
C65 C66 1.380(4) . ?
